data_1542248
loop_
_publ_author_name
'Venevtsev, Yu.N.'
'Zhdanov, G.S.'
'Bondarenko, V.S.'
'Chkalova, V.V.'
'Stember, N.G.'

_publ_section_title
;
 Anomalous variations in the lattice constants and the dielectric and
 piezoelectric parameters of (Ba, Pb) Ti O3 solid solutions
;
_journal_name_full Kristallografiya
_journal_page_first 375
_journal_page_last 380
_journal_volume 6
_journal_year 1961
_chemical_formula_sum 'Ba0.8 O3 Pb0.2 Ti'
_chemical_name_systematic '(Ba0.8 Pb0.2) (Ti O3)'
_space_group_IT_number 123
_symmetry_space_group_name_Hall '-P 4 2'
_symmetry_space_group_name_H-M 'P 4/m m m'
_cell_angle_alpha 90
_cell_angle_beta 90
_cell_angle_gamma 90
_cell_formula_units_Z 1
_cell_length_a 3.977
_cell_length_b 3.977
_cell_length_c 4.042
_cell_volume 63.930
_citation_journal_id_ASTM KRISAJ
_cod_data_source_file Venevtsev_KRISAJ_1961_842.cif
_cod_data_source_block Ba0.8O3Pb0.2Ti1
_cod_original_cell_volume 63.93041
_cod_original_formula_sum 'Ba0.8 O3 Pb0.2 Ti1'
_cod_database_code 1542248

loop_
_symmetry_equiv_pos_as_xyz
x,y,z
-y,x,z
-x,-y,z
y,-x,z
x,-y,-z
y,x,-z
-x,y,-z
-y,-x,-z
-x,-y,-z
y,-x,-z
x,y,-z
-y,x,-z
-x,y,z
-y,-x,z
x,-y,z
y,x,z

loop_
_atom_site_label
_atom_site_type_symbol
_atom_site_fract_x
_atom_site_fract_y
_atom_site_fract_z
_atom_site_occupancy
_atom_site_U_iso_or_equiv
Ba1 Ba+2 0 0 0 0.8 0.0
O1 O-2 0.5 0 0.5 1 0.0
Pb1 Pb+2 0 0 0 0.2 0.0
O2 O-2 0.5 0.5 0 1 0.0
Ti1 Ti+4 0.5 0.5 0.5 1 0.0
